data_1506210
loop_
_publ_author_name
'Zhao, Hongda'
'Gorman, Jeffrey S. T.'
'Pagenkopf, Brian L.'

_publ_section_title
;
 Advances in Lewis acid controlled carbon-carbon bond-forming reactions
 enable a concise and convergent total synthesis of bullatacin.
;
_journal_issue 19
_journal_name_full 'Organic letters'
_journal_page_first 4379
_journal_page_last 4382
_journal_paper_doi 10.1021/ol061847o
_journal_volume 8
_journal_year 2006
_chemical_formula_sum 'C14 H17 Cl O3 S'
_chemical_formula_weight 300.79
_chemical_name_systematic
; 
 ? 
;
_space_group_IT_number 4
_symmetry_cell_setting monoclinic
_symmetry_space_group_name_Hall 'P 2yb'
_symmetry_space_group_name_H-M 'P 1 21 1'
_atom_sites_solution_hydrogens geom
_atom_sites_solution_primary direct
_atom_sites_solution_secondary difmap
_audit_creation_method SHELXL-97
_cell_angle_alpha 90.00
_cell_angle_beta 98.659(2)
_cell_angle_gamma 90.00
_cell_formula_units_Z 2
_cell_length_a 6.8719(2)
_cell_length_b 8.3968(2)
_cell_length_c 12.8819(4)
_cell_measurement_temperature 153(2)
_cell_volume 734.84(4)
_computing_cell_refinement 'Collect software, Nonius B.V. 1998'
_computing_data_collection 'Collect software, Nonius B.V. 1998'
_computing_data_reduction
;
DENZO and Scalepack (Otwinoski and Minor, 1997)
;
_computing_molecular_graphics 'XP SHELXTL/PC, Siemens Analytical'
_computing_structure_refinement 'XL SHELXTL/PC, Siemens Analytical'
_computing_structure_solution
;

SIR97 - Altomare A., Burla M.C., Camalli M., Cascarano G.L., Giacovazzo C., 
Guagliardi A., Moliterni A.G.G., Polidori G.,Spagna R.
;
_diffrn_ambient_temperature 153(2)
_diffrn_measured_fraction_theta_full 0.997
_diffrn_measured_fraction_theta_max 0.997
_diffrn_radiation_monochromator graphite
_diffrn_radiation_source 'fine-focus sealed tube'
_diffrn_radiation_type MoK\a
_diffrn_radiation_wavelength 0.71073
_diffrn_reflns_av_R_equivalents 0.0000
_diffrn_reflns_av_sigmaI/netI 0.0489
_diffrn_reflns_limit_h_max 8
_diffrn_reflns_limit_h_min -8
_diffrn_reflns_limit_k_max 10
_diffrn_reflns_limit_k_min -10
_diffrn_reflns_limit_l_max 16
_diffrn_reflns_limit_l_min -16
_diffrn_reflns_number 3286
_diffrn_reflns_theta_full 27.45
_diffrn_reflns_theta_max 27.45
_diffrn_reflns_theta_min 3.00
_exptl_absorpt_coefficient_mu 0.403
_exptl_absorpt_correction_type none
_exptl_crystal_colour colorless
_exptl_crystal_density_diffrn 1.359
_exptl_crystal_density_method 'not measured'
_exptl_crystal_description lathes
_exptl_crystal_F_000 316
_exptl_crystal_size_max 0.62
_exptl_crystal_size_mid 0.15
_exptl_crystal_size_min 0.08
_refine_diff_density_max 0.185
_refine_diff_density_min -0.218
_refine_diff_density_rms 0.048
_refine_ls_abs_structure_details 'Flack H D (1983), Acta Cryst. A39, 876-881'
_refine_ls_abs_structure_Flack 0.01(5)
_refine_ls_extinction_coef 0.0072(18)
_refine_ls_extinction_expression Fc^*^=kFc[1+0.001xFc^2^\l^3^/sin(2\q)]^-1/4^
_refine_ls_extinction_method SHELXL
_refine_ls_goodness_of_fit_ref 1.045
_refine_ls_hydrogen_treatment mixed
_refine_ls_matrix_type full
_refine_ls_number_parameters 242
_refine_ls_number_reflns 3286
_refine_ls_number_restraints 1
_refine_ls_restrained_S_all 1.044
_refine_ls_R_factor_all 0.0487
_refine_ls_R_factor_gt 0.0346
_refine_ls_shift/su_max 0.001
_refine_ls_shift/su_mean 0.000
_refine_ls_structure_factor_coef Fsqd
_refine_ls_weighting_details 'calc w=1/[\s^2^(Fo^2^)+(0.0105P)^2^+0.2820P] where P=(Fo^2^+2Fc^2^)/3'
_refine_ls_weighting_scheme calc
_refine_ls_wR_factor_gt 0.0626
_refine_ls_wR_factor_ref 0.0676
_reflns_number_gt 2822
_reflns_number_total 3286
_reflns_threshold_expression >2sigma(I)
_cod_data_source_file ol061847osi20060726_045009.cif
_cod_data_source_block hz963
_cod_depositor_comments
;
The following automatic conversions were performed:

'_symmetry_cell_setting' value 'Monoclinic' changed to 'monoclinic'
according to /home/saulius/struct/CIF-dictionaries/cif_core.dic
dictionary named 'cif_core.dic' version 2.4.1 from 2010-06-29.

Automatic conversion script
Id: cif_fix_values 1715 2011-07-08 13:25:40Z adriana 
;
_cod_original_sg_symbol_H-M P21
_cod_database_code 1506210

loop_
_symmetry_equiv_pos_as_xyz
'x, y, z'
'-x, y+1/2, -z'

loop_
_atom_site_label
_atom_site_type_symbol
_atom_site_fract_x
_atom_site_fract_y
_atom_site_fract_z
_atom_site_U_iso_or_equiv
_atom_site_adp_type
_atom_site_occupancy
_atom_site_symmetry_multiplicity
_atom_site_calc_flag
O1 O 0.3320(2) 0.53528(18) 0.35132(12) 0.0253(4) Uani 1 1 d
C2 C 0.3884(3) 0.6870(2) 0.36793(16) 0.0202(4) Uani 1 1 d
C3 C 0.5792(3) 0.7192(2) 0.32462(16) 0.0202(4) Uani 1 1 d
C4 C 0.6263(3) 0.5611(3) 0.27546(18) 0.0243(5) Uani 1 1 d
C5 C 0.4833(3) 0.4403(3) 0.30993(19) 0.0254(5) Uani 1 1 d
O6 O 0.2896(2) 0.78095(18) 0.40760(12) 0.0284(4) Uani 1 1 d
S7 S 0.53135(8) 0.88282(7) 0.22802(4) 0.02846(15) Uani 1 1 d
C8 C 0.3381(3) 0.8032(3) 0.13521(17) 0.0251(5) Uani 1 1 d
C9 C 0.3761(4) 0.7383(4) 0.0417(2) 0.0472(8) Uani 1 1 d
C10 C 0.2256(4) 0.6757(5) -0.0307(2) 0.0582(10) Uani 1 1 d
C11 C 0.0368(4) 0.6792(4) -0.0094(2) 0.0460(8) Uani 1 1 d
C12 C -0.0036(4) 0.7429(4) 0.0827(2) 0.0412(7) Uani 1 1 d
C13 C 0.1449(4) 0.8054(3) 0.1549(2) 0.0327(6) Uani 1 1 d
C14 C 0.7387(3) 0.7847(3) 0.41017(17) 0.0209(5) Uani 1 1 d
C15 C 0.8109(3) 0.6684(2) 0.49830(17) 0.0210(5) Uani 1 1 d
O16 O 0.6461(2) 0.6201(2) 0.54436(12) 0.0281(4) Uani 1 1 d
C17 C 0.9641(3) 0.7553(3) 0.57456(17) 0.0212(5) Uani 1 1 d
Cl18 Cl 1.05894(8) 0.63406(7) 0.68538(4) 0.03175(16) Uani 1 1 d
C19 C 0.3828(5) 0.3376(3) 0.2225(2) 0.0405(7) Uani 1 1 d
H4A H 0.607(3) 0.570(3) 0.1950(18) 0.025(6) Uiso 1 1 d
H4B H 0.754(4) 0.531(3) 0.2949(18) 0.027(6) Uiso 1 1 d
H5 H 0.541(3) 0.379(3) 0.3663(17) 0.021(5) Uiso 1 1 d
H9 H 0.498(5) 0.738(4) 0.030(2) 0.055(9) Uiso 1 1 d
H10 H 0.264(4) 0.635(5) -0.097(3) 0.078(10) Uiso 1 1 d
H11 H -0.063(4) 0.639(4) -0.057(2) 0.050(8) Uiso 1 1 d
H12 H -0.137(5) 0.750(4) 0.096(3) 0.068(10) Uiso 1 1 d
H13 H 0.111(4) 0.846(4) 0.220(2) 0.052(8) Uiso 1 1 d
H14A H 0.689(3) 0.879(3) 0.4429(15) 0.012(5) Uiso 1 1 d
H14B H 0.845(3) 0.814(3) 0.3821(17) 0.021(6) Uiso 1 1 d
H15 H 0.871(3) 0.575(3) 0.4704(17) 0.019(6) Uiso 1 1 d
H16 H 0.667(4) 0.544(4) 0.575(2) 0.038(9) Uiso 1 1 d
H17A H 1.076(3) 0.779(2) 0.5425(15) 0.010(5) Uiso 1 1 d
H17B H 0.905(3) 0.852(3) 0.6038(18) 0.028(6) Uiso 1 1 d
H19A H 0.290(4) 0.269(3) 0.244(2) 0.035(7) Uiso 1 1 d
H19B H 0.305(4) 0.405(4) 0.162(2) 0.044(8) Uiso 1 1 d
H19C H 0.487(4) 0.270(4) 0.193(2) 0.048(8) Uiso 1 1 d

loop_
_atom_site_aniso_label
_atom_site_aniso_U_11
_atom_site_aniso_U_22
_atom_site_aniso_U_33
_atom_site_aniso_U_23
_atom_site_aniso_U_13
_atom_site_aniso_U_12
O1 0.0277(8) 0.0181(8) 0.0320(9) -0.0020(7) 0.0104(7) -0.0053(6)
C2 0.0258(11) 0.0144(10) 0.0204(11) 0.0013(8) 0.0035(9) -0.0013(9)
C3 0.0233(11) 0.0182(10) 0.0197(11) 0.0012(8) 0.0051(8) -0.0020(9)
C4 0.0259(13) 0.0232(11) 0.0241(12) -0.0031(10) 0.0048(10) 0.0007(10)
C5 0.0340(13) 0.0161(10) 0.0268(12) -0.0011(9) 0.0074(10) 0.0025(10)
O6 0.0311(9) 0.0234(8) 0.0324(9) -0.0004(7) 0.0108(7) 0.0056(7)
S7 0.0316(3) 0.0247(3) 0.0268(3) 0.0099(3) -0.0032(2) -0.0086(3)
C8 0.0253(12) 0.0271(12) 0.0216(11) 0.0055(10) -0.0003(9) -0.0006(10)
C9 0.0263(14) 0.089(2) 0.0265(14) -0.0003(14) 0.0049(11) 0.0036(15)
C10 0.0414(16) 0.101(3) 0.0291(14) -0.0210(17) -0.0053(12) 0.0128(18)
C11 0.0374(16) 0.053(2) 0.0413(16) -0.0121(14) -0.0136(13) 0.0022(14)
C12 0.0248(14) 0.0519(18) 0.0452(16) 0.0013(13) -0.0003(12) -0.0008(13)
C13 0.0272(12) 0.0390(14) 0.0309(14) -0.0016(12) 0.0013(10) 0.0056(11)
C14 0.0237(12) 0.0164(11) 0.0229(11) 0.0014(10) 0.0039(9) -0.0041(10)
C15 0.0269(11) 0.0143(11) 0.0215(10) 0.0004(8) 0.0034(9) 0.0014(9)
O16 0.0294(8) 0.0236(9) 0.0306(9) 0.0121(8) 0.0022(7) -0.0043(8)
C17 0.0239(12) 0.0182(11) 0.0218(11) 0.0002(9) 0.0041(9) 0.0015(10)
Cl18 0.0383(3) 0.0266(3) 0.0274(3) 0.0007(3) -0.0045(2) 0.0087(3)
C19 0.0559(18) 0.0245(14) 0.0446(17) -0.0131(12) 0.0192(15) -0.0167(13)

loop_
_atom_type_symbol
_atom_type_description
_atom_type_scat_dispersion_real
_atom_type_scat_dispersion_imag
_atom_type_scat_source
C C 0.0033 0.0016 'International Tables Vol C Tables 4.2.6.8 and 6.1.1.4'
H H 0.0000 0.0000 'International Tables Vol C Tables 4.2.6.8 and 6.1.1.4'
O O 0.0106 0.0060 'International Tables Vol C Tables 4.2.6.8 and 6.1.1.4'
S S 0.1246 0.1234 'International Tables Vol C Tables 4.2.6.8 and 6.1.1.4'
Cl Cl 0.1484 0.1585 'International Tables Vol C Tables 4.2.6.8 and 6.1.1.4'

loop_
_geom_angle_atom_site_label_1
_geom_angle_atom_site_label_2
_geom_angle_atom_site_label_3
_geom_angle
C2 O1 C5 111.72(16)
O6 C2 O1 121.56(19)
O6 C2 C3 127.60(18)
O1 C2 C3 110.74(17)
C2 C3 C4 104.21(17)
C2 C3 C14 111.19(17)
C4 C3 C14 115.88(19)
C2 C3 S7 107.60(14)
C4 C3 S7 113.22(14)
C14 C3 S7 104.61(14)
C5 C4 C3 105.76(18)
C5 C4 H4A 110.5(13)
C3 C4 H4A 110.4(13)
C5 C4 H4B 111.6(15)
C3 C4 H4B 112.7(15)
H4A C4 H4B 106(2)
O1 C5 C19 108.2(2)
O1 C5 C4 105.44(17)
C19 C5 C4 114.0(2)
O1 C5 H5 104.9(14)
C19 C5 H5 111.4(15)
C4 C5 H5 112.2(13)
C8 S7 C3 102.23(10)
C9 C8 C13 118.4(2)
C9 C8 S7 120.94(19)
C13 C8 S7 120.66(19)
C8 C9 C10 121.0(3)
C8 C9 H9 118(2)
C10 C9 H9 121(2)
C11 C10 C9 119.5(3)
C11 C10 H10 124.4(19)
C9 C10 H10 116.1(19)
C10 C11 C12 120.4(3)
C10 C11 H11 119.7(18)
C12 C11 H11 119.9(17)
C11 C12 C13 120.5(3)
C11 C12 H12 120.3(19)
C13 C12 H12 119(2)
C12 C13 C8 120.2(3)
C12 C13 H13 118.2(17)
C8 C13 H13 121.5(16)
C15 C14 C3 115.02(19)
C15 C14 H14A 106.9(12)
C3 C14 H14A 109.8(11)
C15 C14 H14B 106.5(14)
C3 C14 H14B 110.3(14)
H14A C14 H14B 108.0(18)
O16 C15 C17 112.84(17)
O16 C15 C14 107.74(18)
C17 C15 C14 106.92(18)
O16 C15 H15 109.5(13)
C17 C15 H15 109.4(13)
C14 C15 H15 110.4(13)
C15 O16 H16 111(2)
C15 C17 Cl18 112.11(15)
C15 C17 H17A 110.5(12)
Cl18 C17 H17A 104.2(12)
C15 C17 H17B 110.6(13)
Cl18 C17 H17B 106.2(13)
H17A C17 H17B 113.0(19)
C5 C19 H19A 113.1(16)
C5 C19 H19B 112.0(16)
H19A C19 H19B 105(2)
C5 C19 H19C 109.1(16)
H19A C19 H19C 108(2)
H19B C19 H19C 109(2)

loop_
_geom_bond_atom_site_label_1
_geom_bond_atom_site_label_2
_geom_bond_distance
O1 C2 1.339(2)
O1 C5 1.473(3)
C2 O6 1.204(2)
C2 C3 1.524(3)
C3 C4 1.526(3)
C3 C14 1.535(3)
C3 S7 1.850(2)
C4 C5 1.524(3)
C4 H4A 1.03(2)
C4 H4B 0.91(3)
C5 C19 1.501(3)
C5 H5 0.93(2)
S7 C8 1.778(2)
C8 C9 1.382(4)
C8 C13 1.389(3)
C9 C10 1.387(4)
C9 H9 0.87(3)
C10 C11 1.366(4)
C10 H10 0.99(3)
C11 C12 1.368(4)
C11 H11 0.91(3)
C12 C13 1.377(4)
C12 H12 0.96(3)
C13 H13 0.97(3)
C14 C15 1.523(3)
C14 H14A 0.98(2)
C14 H14B 0.90(2)
C15 O16 1.414(3)
C15 C17 1.515(3)
C15 H15 0.98(2)
O16 H16 0.75(3)
C17 Cl18 1.794(2)
C17 H17A 0.95(2)
C17 H17B 1.00(2)
C19 H19A 0.94(3)
C19 H19B 1.04(3)
C19 H19C 1.03(3)

loop_
_geom_hbond_atom_site_label_D
_geom_hbond_atom_site_label_H
_geom_hbond_atom_site_label_A
_geom_hbond_distance_DH
_geom_hbond_distance_HA
_geom_hbond_distance_DA
_geom_hbond_angle_DHA
_geom_hbond_site_symmetry_A
O16 H16 O6 0.75(3) 2.24(3) 2.934(2) 154(3) 2_646
C17 H17B O1 1.00(2) 2.38(2) 3.341(3) 160.8(17) 2_656

loop_
_geom_torsion_atom_site_label_1
_geom_torsion_atom_site_label_2
_geom_torsion_atom_site_label_3
_geom_torsion_atom_site_label_4
_geom_torsion
C5 O1 C2 O6 -175.44(19)
C5 O1 C2 C3 7.8(2)
O6 C2 C3 C4 -174.8(2)
O1 C2 C3 C4 1.7(2)
O6 C2 C3 C14 59.7(3)
O1 C2 C3 C14 -123.86(19)
O6 C2 C3 S7 -54.3(3)
O1 C2 C3 S7 122.15(16)
C2 C3 C4 C5 -9.9(2)
C14 C3 C4 C5 112.6(2)
S7 C3 C4 C5 -126.52(17)
C2 O1 C5 C19 -136.4(2)
C2 O1 C5 C4 -14.0(3)
C3 C4 C5 O1 14.3(2)
C3 C4 C5 C19 132.8(2)
C2 C3 S7 C8 -58.90(16)
C4 C3 S7 C8 55.70(18)
C14 C3 S7 C8 -177.23(15)
C3 S7 C8 C9 -100.1(2)
C3 S7 C8 C13 80.2(2)
C13 C8 C9 C10 -0.4(4)
S7 C8 C9 C10 179.8(3)
C8 C9 C10 C11 0.4(5)
C9 C10 C11 C12 -0.4(5)
C10 C11 C12 C13 0.4(5)
C11 C12 C13 C8 -0.5(4)
C9 C8 C13 C12 0.5(4)
S7 C8 C13 C12 -179.8(2)
C2 C3 C14 C15 66.4(2)
C4 C3 C14 C15 -52.3(3)
S7 C3 C14 C15 -177.70(16)
C3 C14 C15 O16 -57.7(2)
C3 C14 C15 C17 -179.30(19)
O16 C15 C17 Cl18 60.2(2)
C14 C15 C17 Cl18 178.48(16)

loop_
_cod_related_entry_id
_cod_related_entry_code
_cod_related_entry_database
1 21199717 ChemSpider
